data_4125274
loop_
_publ_author_name
'Pfeifer, Lukas'
'Engle, Keary M.'
'Pidgeon, George W.'
'Sparkes, Hazel A.'
'Thompson, Amber L.'
'Brown, John M.'
'Gouverneur, V\'eronique'

_publ_section_title
;
 Hydrogen-Bonded Homoleptic Fluoride-Diarylurea Complexes: Structure,
 Reactivity, and Coordinating Power.
;
_journal_issue 40
_journal_name_full 'Journal of the American Chemical Society'
_journal_page_first 13314
_journal_paper_doi 10.1021/jacs.6b07501
_journal_volume 138
_journal_year 2016
_chemical_formula_moiety '2(C16 H10 Cl2 N2 O2), C16 H36 N, F'
_chemical_formula_sum 'C48 H56 Cl4 F N5 O4'
_chemical_formula_weight 927.81
_chemical_melting_point ?
_space_group_IT_number 14
_symmetry_cell_setting monoclinic
_symmetry_space_group_name_Hall '-P 2ybc'
_symmetry_space_group_name_H-M 'P 1 21/c 1'
_atom_sites_solution_hydrogens difmap
_atom_sites_solution_primary direct
_audit_creation_date 2013-06-06
_audit_creation_method CRYSTALS_ver_14.52
_cell_angle_alpha 90
_cell_angle_beta 108.149(2)
_cell_angle_gamma 90
_cell_formula_units_Z 4
_cell_length_a 17.3563(4)
_cell_length_b 15.9395(3)
_cell_length_c 17.7772(4)
_cell_measurement_reflns_used 21968
_cell_measurement_temperature 150
_cell_measurement_theta_max 77
_cell_measurement_theta_min 4
_cell_volume 4673.40(18)
_computing_cell_refinement 'CrysAlis, (Oxford Diffraction, 2002)'
_computing_data_collection 'SuperNova, (Oxford Diffraction, 2010)'
_computing_data_reduction 'CrysAlis, (Oxford Diffraction, 2002)'
_computing_molecular_graphics 'CAMERON (Watkin et al., 1996)'
_computing_publication_material 'CRYSTALS (Betteridge et al., 2003)'
_computing_structure_refinement 'CRYSTALS (Betteridge et al., 2003)'
_computing_structure_solution 'SIR92 (Altomare et al., 1994)'
_diffrn_ambient_temperature 150
_diffrn_measured_fraction_theta_full 0.998
_diffrn_measured_fraction_theta_max 0.993
_diffrn_measurement_device Area
_diffrn_measurement_device_type 'Oxford Diffraction SuperNova'
_diffrn_measurement_method \w
_diffrn_radiation_monochromator graphite
_diffrn_radiation_type 'Cu K\a'
_diffrn_radiation_wavelength 1.54180
_diffrn_reflns_av_R_equivalents 0.045
_diffrn_reflns_limit_h_max 17
_diffrn_reflns_limit_h_min -21
_diffrn_reflns_limit_k_max 20
_diffrn_reflns_limit_k_min -19
_diffrn_reflns_limit_l_max 22
_diffrn_reflns_limit_l_min -19
_diffrn_reflns_number 47157
_diffrn_reflns_theta_full 75.318
_diffrn_reflns_theta_max 76.855
_diffrn_reflns_theta_min 3.813
_diffrn_standards_number 0
_exptl_absorpt_coefficient_mu 2.730
_exptl_absorpt_correction_T_max 0.85
_exptl_absorpt_correction_T_min 0.61
_exptl_absorpt_correction_type multi-scan
_exptl_absorpt_process_details 'CrysAlis, (Oxford Diffraction, 2002)'
_exptl_crystal_colour clear_pale_colourless
_exptl_crystal_density_diffrn 1.319
_exptl_crystal_density_meas ?
_exptl_crystal_density_method 'not measured'
_exptl_crystal_description block
_exptl_crystal_F_000 1952
_exptl_crystal_size_max 0.24
_exptl_crystal_size_mid 0.14
_exptl_crystal_size_min 0.06
_refine_diff_density_max 0.88
_refine_diff_density_min -0.70
_refine_ls_extinction_method None
_refine_ls_goodness_of_fit_ref 1.0047
_refine_ls_hydrogen_treatment constr
_refine_ls_matrix_type full
_refine_ls_number_parameters 560
_refine_ls_number_reflns 8318
_refine_ls_number_restraints 0
_refine_ls_R_factor_all 0.0826
_refine_ls_R_factor_gt 0.0780
_refine_ls_shift/su_max 0.0003556
_refine_ls_shift/su_mean 0.0000187
_refine_ls_structure_factor_coef Fsqd
_refine_ls_weighting_details
;
 Method= Modified Sheldrick 
 w=1/[\s^2^(F^2^) + ( 0.14P)^2^ +16.36P] 
 ,where P=(max(Fo^2^,0) + 2Fc^2^)/3 
;
_refine_ls_weighting_scheme calc
_refine_ls_wR_factor_all 0.2930
_refine_ls_wR_factor_gt 0.2897
_refine_ls_wR_factor_ref 0.2930
_reflns_limit_h_max 20
_reflns_limit_h_min -21
_reflns_limit_k_max 20
_reflns_limit_k_min 0
_reflns_limit_l_max 22
_reflns_limit_l_min 0
_reflns_number_gt 7447
_reflns_number_total 9782
_reflns_threshold_expression I>2.0\s(I)
_oxford_diffrn_Wilson_B_factor 3.63
_oxford_diffrn_Wilson_scale 0.29
_oxford_refine_ls_r_factor_ref 0.0825
_oxford_refine_ls_scale 2.18(4)
_oxford_reflns_number_all 8319
_oxford_reflns_threshold_expression_ref I>-3.0\s(I)
_oxford_structure_analysis_title 063gwp13
_cod_data_source_file ja6b07501_si_002.cif
_cod_data_source_block 6b
_cod_depositor_comments
;
The following automatic conversions were performed:

'_chemical_melting_point' value 'not measured' was changed to '?' -
the value is undefined or not given.

'_exptl_crystal_density_meas' value 'not measured' was changed to '?'
- the value is perceived as not measured.

Automatic conversion script
Id: cif_fix_values 4268 2015-11-12 08:31:59Z antanas 

 Adding full bibliography for 4125254--4125278.cif.
;
_cod_original_sg_symbol_H-M 'P 21/c '
_cod_original_formula_sum 'C48 H56 Cl4 F1 N5 O4'
_cod_database_code 4125274

loop_
_symmetry_equiv_pos_as_xyz
x,y,z
-x,-y,-z
x,-y+1/2,z+1/2
-x,y+1/2,-z+1/2

loop_
_atom_site_label
_atom_site_type_symbol
_atom_site_fract_x
_atom_site_fract_y
_atom_site_fract_z
_atom_site_U_iso_or_equiv
_atom_site_occupancy
_atom_site_adp_type
_atom_site_refinement_flags_posn
F1 F 0.75814(18) 0.1165(2) 0.48564(18) 0.0435 1.0000 Uani .
O1 O 0.4349(2) 0.0591(3) 0.2703(2) 0.0407 1.0000 Uani .
C1 C 0.5783(3) 0.0899(3) 0.3522(3) 0.0299 1.0000 Uani .
O2 O 0.5162(2) 0.1967(2) 0.1861(2) 0.0414 1.0000 Uani .
C2 C 0.6102(3) 0.1579(3) 0.3196(3) 0.0301 1.0000 Uani .
O3 O 0.9779(2) 0.1954(3) 0.7969(2) 0.0483 1.0000 Uani .
C3 C 0.5017(3) 0.0926(3) 0.2871(3) 0.0326 1.0000 Uani .
O4 O 1.0605(2) 0.0442(3) 0.7303(2) 0.0469 1.0000 Uani .
C4 C 0.5386(3) 0.1599(3) 0.2494(3) 0.0322 1.0000 Uani .
C5 C 0.8909(3) 0.1516(3) 0.6614(3) 0.0340 1.0000 Uani .
C6 C 0.9242(3) 0.0810(3) 0.6348(3) 0.0310 1.0000 Uani .
C7 C 0.9587(3) 0.1545(4) 0.7360(3) 0.0370 1.0000 Uani .
C8 C 0.9965(3) 0.0822(4) 0.7054(3) 0.0378 1.0000 Uani .
N11 N 0.6132(2) 0.0495(3) 0.4201(2) 0.0322 1.0000 Uani .
C12 C 0.5839(3) -0.0212(3) 0.4500(3) 0.0318 1.0000 Uani .
C13 C 0.6225(3) -0.0429(3) 0.5285(3) 0.0352 1.0000 Uani .
C14 C 0.5979(3) -0.1126(3) 0.5610(3) 0.0387 1.0000 Uani .
C15 C 0.5356(3) -0.1612(3) 0.5136(3) 0.0357 1.0000 Uani .
C16 C 0.4969(3) -0.1412(3) 0.4366(3) 0.0367 1.0000 Uani .
C17 C 0.5209(3) -0.0711(3) 0.4037(3) 0.0347 1.0000 Uani .
Cl18 Cl 0.50546(9) -0.25136(9) 0.55339(8) 0.0485 1.0000 Uani .
N21 N 0.6819(2) 0.1961(3) 0.3515(2) 0.0341 1.0000 Uani .
C22 C 0.7090(3) 0.2714(3) 0.3267(3) 0.0327 1.0000 Uani .
C23 C 0.7857(3) 0.2996(4) 0.3704(3) 0.0394 1.0000 Uani .
C24 C 0.8161(3) 0.3734(4) 0.3507(4) 0.0435 1.0000 Uani .
C25 C 0.7681(3) 0.4195(3) 0.2874(4) 0.0421 1.0000 Uani .
C26 C 0.6932(4) 0.3936(4) 0.2440(4) 0.0447 1.0000 Uani .
C27 C 0.6629(3) 0.3181(4) 0.2626(3) 0.0415 1.0000 Uani .
Cl28 Cl 0.80403(11) 0.51495(10) 0.26314(12) 0.0653 1.0000 Uani .
N31 N 0.8214(2) 0.1907(3) 0.6251(3) 0.0348 1.0000 Uani .
C32 C 0.7899(3) 0.2641(3) 0.6481(3) 0.0358 1.0000 Uani .
C33 C 0.7120(3) 0.2878(4) 0.6039(4) 0.0417 1.0000 Uani .
C34 C 0.6771(3) 0.3595(4) 0.6218(4) 0.0479 1.0000 Uani .
C35 C 0.7214(4) 0.4085(3) 0.6848(4) 0.0436 1.0000 Uani .
C36 C 0.7983(4) 0.3868(4) 0.7298(4) 0.0455 1.0000 Uani .
C37 C 0.8333(3) 0.3140(4) 0.7112(3) 0.0413 1.0000 Uani .
Cl38 Cl 0.67870(11) 0.50107(10) 0.70604(12) 0.0616 1.0000 Uani .
N41 N 0.8946(2) 0.0384(3) 0.5671(2) 0.0340 1.0000 Uani .
C42 C 0.9250(3) -0.0356(3) 0.5433(3) 0.0311 1.0000 Uani .
C43 C 0.8905(3) -0.0602(3) 0.4649(3) 0.0349 1.0000 Uani .
C44 C 0.9164(3) -0.1334(3) 0.4377(3) 0.0369 1.0000 Uani .
C45 C 0.9760(3) -0.1809(3) 0.4900(3) 0.0367 1.0000 Uani .
C46 C 1.0111(3) -0.1576(3) 0.5670(3) 0.0389 1.0000 Uani .
C47 C 0.9854(3) -0.0838(3) 0.5945(3) 0.0361 1.0000 Uani .
Cl48 Cl 1.00790(10) -0.27449(9) 0.45628(9) 0.0520 1.0000 Uani .
N51 N 0.7452(2) 0.6465(3) 0.4962(2) 0.0360 1.0000 Uani .
C52 C 0.6658(3) 0.5986(4) 0.4845(3) 0.0410 1.0000 Uani .
C53 C 0.6463(4) 0.5292(4) 0.4231(3) 0.0434 1.0000 Uani .
C54 C 0.5607(4) 0.4957(4) 0.4159(4) 0.0508 1.0000 Uani .
C55 C 0.5402(4) 0.4196(4) 0.3614(5) 0.0617 1.0000 Uani .
C56 C 0.7399(3) 0.6997(4) 0.4242(3) 0.0365 1.0000 Uani .
C57 C 0.6797(4) 0.7716(4) 0.4071(3) 0.0452 1.0000 Uani .
C58 C 0.6828(4) 0.8213(4) 0.3345(3) 0.0456 1.0000 Uani .
C59 C 0.6458(4) 0.7758(5) 0.2575(4) 0.0600 1.0000 Uani .
C60 C 0.7568(3) 0.6992(4) 0.5696(3) 0.0370 1.0000 Uani .
C61 C 0.8304(3) 0.7564(4) 0.5922(3) 0.0420 1.0000 Uani .
C62 C 0.8313(4) 0.8107(4) 0.6634(3) 0.0483 1.0000 Uani .
C63 C 0.8461(4) 0.7627(5) 0.7391(4) 0.0568 1.0000 Uani .
C64 C 0.8161(3) 0.5872(4) 0.5065(3) 0.0386 1.0000 Uani .
C65 C 0.8316(4) 0.5254(4) 0.5749(3) 0.0452 1.0000 Uani .
C66 C 0.8979(4) 0.4636(4) 0.5741(4) 0.0553 1.0000 Uani .
C67 C 0.9790(4) 0.5032(5) 0.5916(4) 0.0636 1.0000 Uani .
H111 H 0.6605 0.0656 0.4469 0.0387 1.0000 Uiso R
H131 H 0.6656 -0.0116 0.5590 0.0418 1.0000 Uiso R
H141 H 0.6227 -0.1252 0.6137 0.0464 1.0000 Uiso R
H161 H 0.4544 -0.1747 0.4072 0.0441 1.0000 Uiso R
H171 H 0.4953 -0.0581 0.3509 0.0422 1.0000 Uiso R
H211 H 0.7135 0.1756 0.3949 0.0410 1.0000 Uiso R
H231 H 0.8173 0.2678 0.4135 0.0468 1.0000 Uiso R
H241 H 0.8683 0.3904 0.3791 0.0517 1.0000 Uiso R
H261 H 0.6625 0.4266 0.2022 0.0540 1.0000 Uiso R
H271 H 0.6120 0.2988 0.2325 0.0499 1.0000 Uiso R
H311 H 0.7919 0.1683 0.5814 0.0418 1.0000 Uiso R
H331 H 0.6831 0.2550 0.5624 0.0500 1.0000 Uiso R
H341 H 0.6246 0.3742 0.5920 0.0571 1.0000 Uiso R
H361 H 0.8270 0.4200 0.7720 0.0550 1.0000 Uiso R
H371 H 0.8861 0.2993 0.7407 0.0499 1.0000 Uiso R
H411 H 0.8500 0.0577 0.5346 0.0408 1.0000 Uiso R
H431 H 0.8493 -0.0280 0.4310 0.0419 1.0000 Uiso R
H441 H 0.8944 -0.1494 0.3849 0.0439 1.0000 Uiso R
H461 H 1.0520 -0.1905 0.6008 0.0466 1.0000 Uiso R
H471 H 1.0088 -0.0679 0.6464 0.0429 1.0000 Uiso R
H521 H 0.6216 0.6391 0.4697 0.0489 1.0000 Uiso R
H522 H 0.6684 0.5727 0.5344 0.0490 1.0000 Uiso R
H531 H 0.6468 0.5502 0.3722 0.0516 1.0000 Uiso R
H532 H 0.6847 0.4836 0.4401 0.0517 1.0000 Uiso R
H541 H 0.5577 0.4807 0.4680 0.0612 1.0000 Uiso R
H542 H 0.5208 0.5388 0.3945 0.0610 1.0000 Uiso R
H551 H 0.4864 0.3992 0.3590 0.0931 1.0000 Uiso R
H552 H 0.5412 0.4345 0.3084 0.0930 1.0000 Uiso R
H553 H 0.5798 0.3765 0.3841 0.0930 1.0000 Uiso R
H561 H 0.7941 0.7222 0.4307 0.0442 1.0000 Uiso R
H562 H 0.7250 0.6620 0.3791 0.0441 1.0000 Uiso R
H571 H 0.6256 0.7494 0.3977 0.0541 1.0000 Uiso R
H572 H 0.6928 0.8083 0.4527 0.0541 1.0000 Uiso R
H581 H 0.6529 0.8733 0.3329 0.0552 1.0000 Uiso R
H582 H 0.7390 0.8339 0.3401 0.0549 1.0000 Uiso R
H591 H 0.6552 0.8076 0.2149 0.0897 1.0000 Uiso R
H592 H 0.5881 0.7702 0.2484 0.0900 1.0000 Uiso R
H593 H 0.6699 0.7209 0.2611 0.0902 1.0000 Uiso R
H601 H 0.7618 0.6613 0.6134 0.0442 1.0000 Uiso R
H602 H 0.7092 0.7343 0.5608 0.0443 1.0000 Uiso R
H611 H 0.8273 0.7922 0.5474 0.0501 1.0000 Uiso R
H612 H 0.8797 0.7230 0.6050 0.0500 1.0000 Uiso R
H621 H 0.8747 0.8513 0.6713 0.0580 1.0000 Uiso R
H622 H 0.7796 0.8391 0.6512 0.0581 1.0000 Uiso R
H631 H 0.8974 0.7340 0.7509 0.0851 1.0000 Uiso R
H632 H 0.8465 0.8020 0.7810 0.0851 1.0000 Uiso R
H633 H 0.8030 0.7223 0.7324 0.0851 1.0000 Uiso R
H641 H 0.8644 0.6207 0.5147 0.0460 1.0000 Uiso R
H642 H 0.8055 0.5552 0.4583 0.0459 1.0000 Uiso R
H651 H 0.7815 0.4944 0.5706 0.0542 1.0000 Uiso R
H652 H 0.8482 0.5566 0.6247 0.0540 1.0000 Uiso R
H661 H 0.8835 0.4363 0.5225 0.0659 1.0000 Uiso R
H662 H 0.9019 0.4215 0.6150 0.0663 1.0000 Uiso R
H671 H 0.9826 0.5342 0.5458 0.0951 1.0000 Uiso R
H672 H 0.9886 0.5403 0.6364 0.0951 1.0000 Uiso R
H673 H 1.0191 0.4595 0.6040 0.0950 1.0000 Uiso R

loop_
_atom_site_aniso_label
_atom_site_aniso_U_11
_atom_site_aniso_U_22
_atom_site_aniso_U_33
_atom_site_aniso_U_23
_atom_site_aniso_U_13
_atom_site_aniso_U_12
F1 0.0386(16) 0.0377(17) 0.0422(17) 0.0026(13) -0.0047(13) -0.0005(13)
O1 0.0336(19) 0.046(2) 0.0367(19) 0.0035(16) 0.0028(15) -0.0046(16)
C1 0.031(2) 0.028(2) 0.031(2) -0.0029(19) 0.0100(19) 0.0008(19)
O2 0.0378(19) 0.044(2) 0.037(2) 0.0090(16) 0.0037(16) -0.0010(16)
C2 0.031(2) 0.026(2) 0.033(2) 0.0009(19) 0.010(2) 0.0024(19)
O3 0.043(2) 0.054(3) 0.040(2) -0.0142(19) 0.0019(17) 0.0045(18)
C3 0.034(3) 0.030(3) 0.030(2) -0.0013(19) 0.005(2) 0.002(2)
O4 0.039(2) 0.056(3) 0.036(2) -0.0053(18) -0.0020(16) 0.0117(18)
C4 0.032(2) 0.033(3) 0.031(2) 0.001(2) 0.008(2) 0.006(2)
C5 0.030(2) 0.036(3) 0.034(3) 0.002(2) 0.007(2) -0.003(2)
C6 0.033(2) 0.031(3) 0.028(2) 0.0033(19) 0.008(2) -0.0011(19)
C7 0.031(2) 0.043(3) 0.034(3) -0.002(2) 0.005(2) -0.002(2)
C8 0.034(3) 0.046(3) 0.028(2) 0.000(2) 0.003(2) -0.003(2)
N11 0.031(2) 0.030(2) 0.030(2) 0.0012(16) 0.0011(16) 0.0005(16)
C12 0.033(2) 0.031(3) 0.031(2) -0.0016(19) 0.009(2) 0.004(2)
C13 0.040(3) 0.031(3) 0.032(3) -0.004(2) 0.007(2) 0.000(2)
C14 0.047(3) 0.040(3) 0.028(2) 0.005(2) 0.010(2) 0.009(2)
C15 0.043(3) 0.030(3) 0.037(3) 0.001(2) 0.016(2) 0.005(2)
C16 0.038(3) 0.030(3) 0.039(3) -0.002(2) 0.009(2) -0.002(2)
C17 0.038(3) 0.032(3) 0.030(2) 0.002(2) 0.005(2) 0.002(2)
Cl18 0.0616(9) 0.0393(7) 0.0466(8) 0.0093(6) 0.0197(7) -0.0019(6)
N21 0.028(2) 0.035(2) 0.034(2) 0.0041(18) 0.0017(17) 0.0001(17)
C22 0.033(2) 0.030(2) 0.035(3) -0.002(2) 0.011(2) 0.003(2)
C23 0.031(3) 0.039(3) 0.045(3) -0.001(2) 0.007(2) 0.001(2)
C24 0.037(3) 0.037(3) 0.054(3) -0.006(2) 0.010(2) -0.004(2)
C25 0.045(3) 0.030(3) 0.056(3) 0.001(2) 0.023(3) 0.000(2)
C26 0.043(3) 0.038(3) 0.051(3) 0.010(2) 0.013(3) 0.004(2)
C27 0.033(3) 0.043(3) 0.044(3) 0.005(2) 0.005(2) 0.000(2)
Cl28 0.0613(10) 0.0415(8) 0.0951(13) 0.0138(8) 0.0271(9) -0.0095(7)
N31 0.031(2) 0.034(2) 0.035(2) -0.0006(18) 0.0032(17) -0.0028(17)
C32 0.034(3) 0.033(3) 0.040(3) 0.006(2) 0.012(2) -0.005(2)
C33 0.036(3) 0.035(3) 0.050(3) 0.003(2) 0.008(2) -0.003(2)
C34 0.036(3) 0.045(3) 0.064(4) 0.012(3) 0.017(3) 0.004(2)
C35 0.051(3) 0.032(3) 0.056(3) 0.007(2) 0.029(3) 0.001(2)
C36 0.053(3) 0.035(3) 0.049(3) -0.002(2) 0.017(3) -0.004(2)
C37 0.038(3) 0.039(3) 0.045(3) 0.000(2) 0.010(2) 0.001(2)
Cl38 0.0718(11) 0.0402(8) 0.0858(12) 0.0040(8) 0.0431(9) 0.0124(7)
N41 0.031(2) 0.036(2) 0.029(2) 0.0028(17) -0.0001(16) -0.0003(17)
C42 0.031(2) 0.030(2) 0.031(2) 0.0019(19) 0.0071(19) -0.0050(19)
C43 0.035(3) 0.037(3) 0.030(2) 0.008(2) 0.007(2) -0.004(2)
C44 0.038(3) 0.041(3) 0.030(2) -0.002(2) 0.009(2) -0.008(2)
C45 0.041(3) 0.029(3) 0.041(3) -0.001(2) 0.015(2) -0.004(2)
C46 0.038(3) 0.037(3) 0.039(3) 0.007(2) 0.008(2) 0.003(2)
C47 0.037(3) 0.040(3) 0.028(2) 0.000(2) 0.005(2) -0.003(2)
Cl48 0.0614(9) 0.0426(8) 0.0518(8) -0.0071(6) 0.0175(7) 0.0057(6)
N51 0.037(2) 0.041(3) 0.031(2) 0.0027(18) 0.0123(18) -0.0011(18)
C52 0.041(3) 0.048(3) 0.038(3) -0.001(2) 0.017(2) -0.005(2)
C53 0.048(3) 0.044(3) 0.037(3) 0.002(2) 0.011(2) -0.002(3)
C54 0.051(3) 0.050(4) 0.048(3) 0.004(3) 0.011(3) -0.002(3)
C55 0.064(4) 0.046(4) 0.074(5) 0.005(3) 0.019(4) -0.012(3)
C56 0.039(3) 0.043(3) 0.031(3) 0.002(2) 0.016(2) -0.001(2)
C57 0.043(3) 0.056(4) 0.038(3) 0.004(3) 0.014(2) 0.012(3)
C58 0.044(3) 0.047(3) 0.044(3) 0.006(3) 0.012(2) 0.008(3)
C59 0.061(4) 0.069(5) 0.043(3) 0.007(3) 0.006(3) -0.015(3)
C60 0.039(3) 0.045(3) 0.031(2) -0.001(2) 0.016(2) 0.001(2)
C61 0.042(3) 0.049(3) 0.035(3) 0.001(2) 0.012(2) -0.005(2)
C62 0.050(3) 0.050(3) 0.043(3) -0.003(3) 0.011(3) -0.002(3)
C63 0.065(4) 0.063(4) 0.046(3) 0.000(3) 0.023(3) 0.010(3)
C64 0.041(3) 0.042(3) 0.035(3) 0.003(2) 0.015(2) 0.002(2)
C65 0.050(3) 0.046(3) 0.040(3) 0.008(2) 0.014(3) -0.004(3)
C66 0.068(4) 0.045(3) 0.049(3) 0.006(3) 0.013(3) 0.009(3)
C67 0.065(4) 0.066(5) 0.062(4) -0.004(3) 0.024(3) 0.012(3)

loop_
_atom_type_symbol
_atom_type_scat_dispersion_real
_atom_type_scat_dispersion_imag
_atom_type_scat_Cromer_Mann_a1
_atom_type_scat_Cromer_Mann_b1
_atom_type_scat_Cromer_Mann_a2
_atom_type_scat_Cromer_Mann_b2
_atom_type_scat_Cromer_Mann_a3
_atom_type_scat_Cromer_Mann_b3
_atom_type_scat_Cromer_Mann_a4
_atom_type_scat_Cromer_Mann_b4
_atom_type_scat_Cromer_Mann_c
_atom_type_scat_source
C 0.0181 0.0091 2.3100 20.8439 1.0200 10.2075 1.5886 0.5687 0.8650 51.6512 0.2156 'International Tables Vol C 4.2.6.8 and 6.1.1.4'
H 0.0000 0.0000 0.4930 10.5109 0.3229 26.1257 0.1402 3.1424 0.0408 57.7998 0.0030 'International Tables Vol C 4.2.6.8 and 6.1.1.4'
Cl 0.3639 0.7018 11.4604 0.0104 7.1964 1.1662 6.2556 18.5194 1.6455 47.7784 -9.5574 'International Tables Vol C 4.2.6.8 and 6.1.1.4'
O 0.0492 0.0322 3.0485 13.2771 2.2868 5.7011 1.5463 0.3239 0.8670 32.9089 0.2508 'International Tables Vol C 4.2.6.8 and 6.1.1.4'
N 0.0311 0.0180 12.2126 0.0057 3.1322 9.8933 2.0125 28.9975 1.1663 0.5826 -11.5290 'International Tables Vol C 4.2.6.8 and 6.1.1.4'
F 0.0727 0.0534 3.5392 10.2825 2.6412 4.2944 1.5170 0.2615 1.0243 26.1476 0.2776 'International Tables Vol C 4.2.6.8 and 6.1.1.4'

loop_
_geom_angle_atom_site_label_1
_geom_angle_atom_site_label_2
_geom_angle_atom_site_label_3
_geom_angle
_geom_angle_publ_flag
C2 C1 C3 91.6(4) yes
C2 C1 N11 127.8(4) yes
C3 C1 N11 140.5(5) yes
C1 C2 C4 91.7(4) yes
C1 C2 N21 127.0(4) yes
C4 C2 N21 141.3(5) yes
C1 C3 O1 137.4(5) yes
C1 C3 C4 88.0(4) yes
O1 C3 C4 134.5(4) yes
C3 C4 C2 88.3(4) yes
C3 C4 O2 134.0(5) yes
C2 C4 O2 137.7(5) yes
C6 C5 C7 91.8(4) yes
C6 C5 N31 127.9(5) yes
C7 C5 N31 140.3(5) yes
C5 C6 C8 91.9(4) yes
C5 C6 N41 128.5(4) yes
C8 C6 N41 139.5(5) yes
C5 C7 O3 137.5(5) yes
C5 C7 C8 88.1(4) yes
O3 C7 C8 134.5(5) yes
C7 C8 C6 88.1(4) yes
C7 C8 O4 134.2(5) yes
C6 C8 O4 137.7(5) yes
C1 N11 C12 127.8(4) yes
C1 N11 H111 116.6 no
C12 N11 H111 115.5 no
N11 C12 C13 117.4(4) yes
N11 C12 C17 122.9(4) yes
C13 C12 C17 119.7(5) yes
C12 C13 C14 120.3(5) yes
C12 C13 H131 120.3 no
C14 C13 H131 119.4 no
C13 C14 C15 118.8(5) yes
C13 C14 H141 119.5 no
C15 C14 H141 121.7 no
C14 C15 C16 121.9(5) yes
C14 C15 Cl18 119.2(4) yes
C16 C15 Cl18 118.8(4) yes
C15 C16 C17 119.6(5) yes
C15 C16 H161 119.2 no
C17 C16 H161 121.2 no
C12 C17 C16 119.7(5) yes
C12 C17 H171 120.7 no
C16 C17 H171 119.7 no
C2 N21 C22 127.6(4) yes
C2 N21 H211 117.0 no
C22 N21 H211 115.0 no
N21 C22 C23 117.1(5) yes
N21 C22 C27 123.5(5) yes
C23 C22 C27 119.5(5) yes
C22 C23 C24 120.7(5) yes
C22 C23 H231 119.6 no
C24 C23 H231 119.7 no
C23 C24 C25 118.6(5) yes
C23 C24 H241 119.7 no
C25 C24 H241 121.6 no
C24 C25 C26 121.9(5) yes
C24 C25 Cl28 119.5(4) yes
C26 C25 Cl28 118.6(5) yes
C25 C26 C27 119.6(5) yes
C25 C26 H261 119.5 no
C27 C26 H261 120.8 no
C26 C27 C22 119.7(5) yes
C26 C27 H271 120.6 no
C22 C27 H271 119.7 no
C5 N31 C32 128.6(4) yes
C5 N31 H311 115.8 no
C32 N31 H311 115.6 no
N31 C32 C33 117.4(5) yes
N31 C32 C37 123.4(5) yes
C33 C32 C37 119.2(5) yes
C32 C33 C34 121.1(5) yes
C32 C33 H331 119.5 no
C34 C33 H331 119.3 no
C33 C34 C35 118.7(5) yes
C33 C34 H341 120.1 no
C35 C34 H341 121.2 no
C34 C35 C36 121.6(5) yes
C34 C35 Cl38 119.0(5) yes
C36 C35 Cl38 119.3(5) yes
C35 C36 C37 119.2(5) yes
C35 C36 H361 120.5 no
C37 C36 H361 120.3 no
C36 C37 C32 120.1(5) yes
C36 C37 H371 119.9 no
C32 C37 H371 120.0 no
C6 N41 C42 128.3(4) yes
C6 N41 H411 115.7 no
C42 N41 H411 115.9 no
N41 C42 C43 116.9(4) yes
N41 C42 C47 122.9(4) yes
C43 C42 C47 120.2(5) yes
C42 C43 C44 120.1(5) yes
C42 C43 H431 119.7 no
C44 C43 H431 120.2 no
C43 C44 C45 118.7(5) yes
C43 C44 H441 120.3 no
C45 C44 H441 121.0 no
C44 C45 C46 122.2(5) yes
C44 C45 Cl48 118.9(4) yes
C46 C45 Cl48 118.9(4) yes
C45 C46 C47 119.2(5) yes
C45 C46 H461 120.3 no
C47 C46 H461 120.5 no
C46 C47 C42 119.6(5) yes
C46 C47 H471 119.5 no
C42 C47 H471 120.9 no
C52 N51 C56 110.4(4) yes
C52 N51 C60 105.5(4) yes
C56 N51 C60 112.0(4) yes
C52 N51 C64 111.6(4) yes
C56 N51 C64 106.5(4) yes
C60 N51 C64 110.9(4) yes
N51 C52 C53 116.8(4) yes
N51 C52 H521 107.8 no
C53 C52 H521 108.1 no
N51 C52 H522 107.7 no
C53 C52 H522 106.6 no
H521 C52 H522 109.7 no
C52 C53 C54 107.8(5) yes
C52 C53 H531 110.8 no
C54 C53 H531 109.3 no
C52 C53 H532 110.2 no
C54 C53 H532 108.5 no
H531 C53 H532 110.2 no
C53 C54 C55 110.8(5) yes
C53 C54 H541 109.9 no
C55 C54 H541 109.8 no
C53 C54 H542 109.9 no
C55 C54 H542 108.6 no
H541 C54 H542 107.7 no
C54 C55 H551 108.8 no
C54 C55 H552 110.5 no
H551 C55 H552 110.1 no
C54 C55 H553 107.8 no
H551 C55 H553 109.1 no
H552 C55 H553 110.6 no
N51 C56 C57 116.7(4) yes
N51 C56 H561 107.6 no
C57 C56 H561 109.0 no
N51 C56 H562 106.3 no
C57 C56 H562 108.2 no
H561 C56 H562 108.9 no
C56 C57 C58 110.9(5) yes
C56 C57 H571 109.4 no
C58 C57 H571 109.2 no
C56 C57 H572 108.8 no
C58 C57 H572 109.4 no
H571 C57 H572 109.1 no
C57 C58 C59 113.6(5) yes
C57 C58 H581 107.9 no
C59 C58 H581 108.1 no
C57 C58 H582 108.6 no
C59 C58 H582 108.9 no
H581 C58 H582 109.7 no
C58 C59 H591 109.3 no
C58 C59 H592 108.8 no
H591 C59 H592 109.7 no
C58 C59 H593 108.8 no
H591 C59 H593 110.7 no
H592 C59 H593 109.5 no
N51 C60 C61 115.9(4) yes
N51 C60 H601 107.6 no
C61 C60 H601 107.8 no
N51 C60 H602 107.7 no
C61 C60 H602 107.5 no
H601 C60 H602 110.4 no
C60 C61 C62 110.4(5) yes
C60 C61 H611 108.0 no
C62 C61 H611 109.4 no
C60 C61 H612 109.9 no
C62 C61 H612 109.6 no
H611 C61 H612 109.5 no
C61 C62 C63 114.1(5) yes
C61 C62 H621 107.6 no
C63 C62 H621 107.6 no
C61 C62 H622 108.0 no
C63 C62 H622 109.2 no
H621 C62 H622 110.2 no
C62 C63 H631 109.0 no
C62 C63 H632 108.5 no
H631 C63 H632 110.8 no
C62 C63 H633 108.7 no
H631 C63 H633 109.7 no
H632 C63 H633 110.1 no
N51 C64 C65 115.7(4) yes
N51 C64 H641 107.8 no
C65 C64 H641 108.0 no
N51 C64 H642 107.3 no
C65 C64 H642 107.8 no
H641 C64 H642 110.1 no
C64 C65 C66 111.0(5) yes
C64 C65 H651 109.4 no
C66 C65 H651 109.1 no
C64 C65 H652 108.9 no
C66 C65 H652 109.1 no
H651 C65 H652 109.3 no
C65 C66 C67 113.2(6) yes
C65 C66 H661 109.0 no
C67 C66 H661 109.5 no
C65 C66 H662 108.6 no
C67 C66 H662 107.0 no
H661 C66 H662 109.5 no
C66 C67 H671 110.2 no
C66 C67 H672 110.1 no
H671 C67 H672 109.9 no
C66 C67 H673 108.2 no
H671 C67 H673 109.2 no
H672 C67 H673 109.2 no

loop_
_geom_bond_atom_site_label_1
_geom_bond_atom_site_label_2
_geom_bond_distance
_geom_bond_publ_flag
O1 C3 1.225(6) yes
C1 C2 1.420(7) yes
C1 C3 1.466(7) yes
C1 N11 1.336(6) yes
O2 C4 1.221(6) yes
C2 C4 1.462(7) yes
C2 N21 1.342(6) yes
O3 C7 1.217(7) yes
C3 C4 1.509(7) yes
O4 C8 1.220(7) yes
C5 C6 1.412(7) yes
C5 C7 1.475(7) yes
C5 N31 1.332(7) yes
C6 C8 1.472(7) yes
C6 N41 1.337(6) yes
C7 C8 1.509(8) yes
N11 C12 1.407(7) yes
N11 H111 0.851 no
C12 C13 1.391(7) yes
C12 C17 1.394(7) yes
C13 C14 1.379(8) yes
C13 H131 0.922 no
C14 C15 1.383(8) yes
C14 H141 0.923 no
C15 C16 1.362(7) yes
C15 Cl18 1.752(5) yes
C16 C17 1.385(7) yes
C16 H161 0.927 no
C17 H171 0.929 no
N21 C22 1.408(7) yes
N21 H211 0.860 no
C22 C23 1.392(7) yes
C22 C27 1.387(7) yes
C23 C24 1.378(8) yes
C23 H231 0.939 no
C24 C25 1.385(8) yes
C24 H241 0.929 no
C25 C26 1.353(8) yes
C25 Cl28 1.748(6) yes
C26 C27 1.395(8) yes
C26 H261 0.930 no
C27 H271 0.932 no
N31 C32 1.404(7) yes
N31 H311 0.863 no
C32 C33 1.389(8) yes
C32 C37 1.390(8) yes
C33 C34 1.377(8) yes
C33 H331 0.916 no
C34 C35 1.385(9) yes
C34 H341 0.929 no
C35 C36 1.370(9) yes
C35 Cl38 1.744(6) yes
C36 C37 1.395(8) yes
C36 H361 0.927 no
C37 H371 0.933 no
N41 C42 1.410(7) yes
N41 H411 0.866 no
C42 C43 1.390(7) yes
C42 C47 1.387(7) yes
C43 C44 1.390(8) yes
C43 H431 0.933 no
C44 C45 1.382(8) yes
C44 H441 0.933 no
C45 C46 1.363(8) yes
C45 Cl48 1.760(5) yes
C46 C47 1.399(8) yes
C46 H461 0.936 no
C47 H471 0.921 no
N51 C52 1.532(7) yes
N51 C56 1.515(6) yes
N51 C60 1.512(7) yes
N51 C64 1.517(7) yes
C52 C53 1.516(8) yes
C52 H521 0.974 no
C52 H522 0.967 no
C53 C54 1.546(8) yes
C53 H531 0.967 no
C53 H532 0.968 no
C54 C55 1.524(9) yes
C54 H541 0.974 no
C54 H542 0.965 no
C55 H551 0.978 no
C55 H552 0.976 no
C55 H553 0.966 no
C56 C57 1.516(8) yes
C56 H561 0.979 no
C56 H562 0.971 no
C57 C58 1.530(8) yes
C57 H571 0.968 no
C57 H572 0.968 no
C58 C59 1.505(9) yes
C58 H581 0.973 no
C58 H582 0.970 no
C59 H591 0.966 no
C59 H592 0.968 no
C59 H593 0.963 no
C60 C61 1.518(8) yes
C60 H601 0.967 no
C60 H602 0.970 no
C61 C62 1.530(8) yes
C61 H611 0.968 no
C61 H612 0.971 no
C62 C63 1.499(9) yes
C62 H621 0.970 no
C62 H622 0.968 no
C63 H631 0.964 no
C63 H632 0.972 no
C63 H633 0.966 no
C64 C65 1.521(7) yes
C64 H641 0.966 no
C64 H642 0.964 no
C65 C66 1.518(9) yes
C65 H651 0.983 no
C65 H652 0.977 no
C66 C67 1.485(10) yes
C66 H661 0.974 no
C66 H662 0.976 no
C67 H671 0.972 no
C67 H672 0.963 no
C67 H673 0.960 no

loop_
_geom_hbond_atom_site_label_D
_geom_hbond_atom_site_label_H
_geom_hbond_atom_site_label_A
_geom_hbond_site_symmetry_A
_geom_hbond_angle_DHA
_geom_hbond_distance_DH
_geom_hbond_distance_HA
_geom_hbond_distance_DA
_geom_hbond_publ_flag
C17 H171 O1 . 139.78 0.929 2.389 3.156(8) yes
C27 H271 O2 . 153.47 0.932 2.288 3.149(8) yes
C37 H371 O3 . 148.37 0.933 2.300 3.134(8) yes
C47 H471 O4 . 144.80 0.921 2.321 3.119(8) yes
C53 H531 O1 4_655 143.37 0.967 2.492 3.319(8) yes
C55 H552 O1 4_655 140.96 0.976 2.537 3.352(8) yes
C57 H571 O2 4_655 156.32 0.968 2.588 3.496(8) yes
C61 H612 O3 4_756 147.04 0.971 2.581 3.437(8) yes
C65 H652 O4 4_756 141.53 0.977 2.579 3.399(8) yes

loop_
_oxford_twin_element_scale_factors
0.618(4)
0.382(4)
